data_2223309
loop_
_publ_author_name
'Li, Yang'
'Hua, Guoxiong'
'Slawin, Alexandra M. Z.'
'Woollins, J. Derek'

_publ_section_title
;
 1-(3-Phenylpropyl)urea
;
_journal_coeditor_code BT5070
_journal_issue 10
_journal_name_full 'Acta Crystallographica Section E'
_journal_page_first o2556
_journal_paper_doi 10.1107/S1600536809038501
_journal_volume 65
_journal_year 2009
_chemical_formula_iupac 'C10 H14 N2 O'
_chemical_formula_moiety 'C10 H14 N2 O'
_chemical_formula_sum 'C10 H14 N2 O'
_chemical_formula_weight 178.23
_chemical_name_systematic
;
1-(3-Phenylpropyl)urea
;
_space_group_IT_number 14
_symmetry_cell_setting monoclinic
_symmetry_space_group_name_Hall '-P 2ybc'
_symmetry_space_group_name_H-M 'P 1 21/c 1'
_atom_sites_solution_hydrogens geom
_atom_sites_solution_primary direct
_atom_sites_solution_secondary difmap
_audit_creation_method SHELXL-97
_cell_angle_alpha 90.00
_cell_angle_beta 91.401(8)
_cell_angle_gamma 90.00
_cell_formula_units_Z 4
_cell_length_a 17.002(4)
_cell_length_b 6.4953(15)
_cell_length_c 9.171(2)
_cell_measurement_reflns_used 2697
_cell_measurement_temperature 93(2)
_cell_measurement_theta_max 28.1057
_cell_measurement_theta_min 2.3964
_cell_volume 1012.5(4)
_computing_cell_refinement 'CrystalClear (Rigaku, 2004)'
_computing_data_collection 'CrystalClear (Rigaku, 2004)'
_computing_data_reduction 'CrystalClear (Rigaku, 2004)'
_computing_molecular_graphics 'PLATON (Spek, 2009)'
_computing_publication_material 'SHELXTL (Sheldrick, 2008)'
_computing_structure_refinement 'SHELXL97 (Sheldrick, 2008)'
_computing_structure_solution 'SHELXS97 (Sheldrick, 2008)'
_diffrn_ambient_temperature 93(2)
_diffrn_detector_area_resol_mean 0.83
_diffrn_measured_fraction_theta_full 0.994
_diffrn_measured_fraction_theta_max 0.830
_diffrn_measurement_device_type 'Rigaku Mercury CCD'
_diffrn_measurement_method \w
_diffrn_radiation_monochromator confocal
_diffrn_radiation_source 'rotating anode'
_diffrn_radiation_type MoK\a
_diffrn_radiation_wavelength 0.71073
_diffrn_reflns_av_R_equivalents 0.0382
_diffrn_reflns_av_sigmaI/netI 0.0609
_diffrn_reflns_limit_h_max 20
_diffrn_reflns_limit_h_min -16
_diffrn_reflns_limit_k_max 7
_diffrn_reflns_limit_k_min -8
_diffrn_reflns_limit_l_max 11
_diffrn_reflns_limit_l_min -9
_diffrn_reflns_number 6696
_diffrn_reflns_theta_full 25.00
_diffrn_reflns_theta_max 28.49
_diffrn_reflns_theta_min 3.36
_diffrn_standards_number 0
_exptl_absorpt_coefficient_mu 0.077
_exptl_absorpt_correction_T_max 0.9977
_exptl_absorpt_correction_T_min 0.9810
_exptl_absorpt_correction_type multi-scan
_exptl_absorpt_process_details '(CrystalClear; Rigaku, 2004)'
_exptl_crystal_colour Colorless
_exptl_crystal_density_diffrn 1.169
_exptl_crystal_density_method 'not measured'
_exptl_crystal_description Platelet
_exptl_crystal_F_000 384
_exptl_crystal_size_max 0.25
_exptl_crystal_size_mid 0.04
_exptl_crystal_size_min 0.03
_refine_diff_density_max 0.228
_refine_diff_density_min -0.203
_refine_ls_extinction_coef 0.030(5)
_refine_ls_extinction_expression Fc^*^=kFc[1+0.001xFc^2^\l^3^/sin(2\q)]^-1/4^
_refine_ls_extinction_method 'SHELXL97 (Sheldrick, 2008)'
_refine_ls_goodness_of_fit_ref 1.031
_refine_ls_hydrogen_treatment mixed
_refine_ls_matrix_type full
_refine_ls_number_parameters 122
_refine_ls_number_reflns 2126
_refine_ls_number_restraints 0
_refine_ls_restrained_S_all 1.031
_refine_ls_R_factor_all 0.0887
_refine_ls_R_factor_gt 0.0561
_refine_ls_shift/su_max 0.000
_refine_ls_shift/su_mean 0.000
_refine_ls_structure_factor_coef Fsqd
_refine_ls_weighting_details 'calc w=1/[\s^2^(Fo^2^)+(0.0607P)^2^] where P=(Fo^2^+2Fc^2^)/3'
_refine_ls_weighting_scheme calc
_refine_ls_wR_factor_gt 0.1243
_refine_ls_wR_factor_ref 0.1443
_reflns_number_gt 1360
_reflns_number_total 2126
_reflns_threshold_expression I>2\s(I)
_cod_data_source_file bt5070.cif
_cod_data_source_block I
_cod_depositor_comments
;
The following automatic conversions were performed:
'_symmetry_cell_setting' value 'Monoclinic' changed to 'monoclinic'
according to '/home/saulius/struct/CIF-dictionaries/cif_core.dic'
dictionary named 'cif_core.dic' version 2.4.1 from
2010-06-29.

'_exptl_absorpt_correction_type' value 'Multi-scan' changed
to 'multi-scan' according to
'/home/saulius/struct/CIF-dictionaries/cif_core.dic' dictionary named
'cif_core.dic' version 2.4.1 from 2010-06-29.

Automatic conversion script
Id: cif_fix_enum 1527 2010-12-29 10:47:43Z saulius 

The following automatic conversions were performed:

'_symmetry_cell_setting' value 'Monoclinic' changed to 'monoclinic'
according to /home/saulius/struct/CIF-dictionaries/cif_core.dic
dictionary named 'cif_core.dic' version 2.4.1 from
2010-06-29.

'_exptl_absorpt_correction_type' value 'Multi-scan'
changed to 'multi-scan' according to
/home/saulius/struct/CIF-dictionaries/cif_core.dic dictionary named
'cif_core.dic' version 2.4.1 from 2010-06-29.

Automatic conversion script
Id: cif_fix_values 1715 2011-07-08 13:25:40Z adriana 
;
_cod_original_sg_symbol_H-M 'P 21/c'
_cod_database_code 2223309
_cod_database_fobs_code 2223309

loop_
_symmetry_equiv_pos_as_xyz
'x, y, z'
'-x, y+1/2, -z+1/2'
'-x, -y, -z'
'x, -y-1/2, z-1/2'

loop_
_atom_site_type_symbol
_atom_site_label
_atom_site_fract_x
_atom_site_fract_y
_atom_site_fract_z
_atom_site_U_iso_or_equiv
_atom_site_adp_type
_atom_site_calc_flag
_atom_site_refinement_flags
_atom_site_occupancy
_atom_site_disorder_assembly
_atom_site_disorder_group
O O1 0.56839(7) 1.2854(2) 0.55596(11) 0.0367(4) Uani d . 1 . .
N N2 0.61033(9) 1.1114(2) 0.35832(16) 0.0321(4) Uani d . 1 . .
C C5 0.81085(11) 0.5672(3) 0.32854(16) 0.0325(5) Uani d . 1 . .
N N1 0.54532(10) 1.4186(3) 0.33030(14) 0.0401(5) Uani d . 1 . .
H H1A 0.5219 1.5274 0.3665 0.048 Uiso calc R 1 . .
H H1B 0.5499 1.4060 0.2353 0.048 Uiso calc R 1 . .
C C2 0.64786(11) 0.9469(3) 0.44128(17) 0.0342(5) Uani d . 1 . .
H H2A 0.6075 0.8490 0.4749 0.041 Uiso calc R 1 . .
H H2B 0.6756 1.0048 0.5282 0.041 Uiso calc R 1 . .
C C10 0.79059(12) 0.3888(3) 0.25485(18) 0.0396(5) Uani d . 1 . .
H H10 0.7413 0.3258 0.2721 0.047 Uiso calc R 1 . .
C C6 0.88327(12) 0.6552(3) 0.3003(2) 0.0451(6) Uani d . 1 . .
H H6 0.8987 0.7777 0.3497 0.054 Uiso calc R 1 . .
C C3 0.70581(11) 0.8358(3) 0.34725(18) 0.0338(5) Uani d . 1 . .
H H3A 0.7425 0.9378 0.3063 0.041 Uiso calc R 1 . .
H H3B 0.6768 0.7703 0.2646 0.041 Uiso calc R 1 . .
C C4 0.75349(11) 0.6713(3) 0.42853(18) 0.0354(5) Uani d . 1 . .
H H4A 0.7828 0.7353 0.5114 0.042 Uiso calc R 1 . .
H H4B 0.7174 0.5671 0.4684 0.042 Uiso calc R 1 . .
C C9 0.84088(13) 0.3000(3) 0.1561(2) 0.0457(6) Uani d . 1 . .
H H9 0.8259 0.1765 0.1074 0.055 Uiso calc R 1 . .
C C8 0.91183(13) 0.3890(4) 0.1284(2) 0.0475(6) Uani d . 1 . .
H H8 0.9459 0.3288 0.0598 0.057 Uiso calc R 1 . .
C C7 0.93348(13) 0.5670(4) 0.2009(2) 0.0533(6) Uani d . 1 . .
H H7 0.9828 0.6294 0.1828 0.064 Uiso calc R 1 . .
C C1 0.57407(10) 1.2717(3) 0.42002(17) 0.0305(5) Uani d . 1 . .
H H2 0.6095(11) 1.110(3) 0.264(2) 0.037 Uiso d . 1 . .

loop_
_atom_site_aniso_label
_atom_site_aniso_U_11
_atom_site_aniso_U_22
_atom_site_aniso_U_33
_atom_site_aniso_U_12
_atom_site_aniso_U_13
_atom_site_aniso_U_23
O1 0.0480(9) 0.0409(8) 0.0211(7) 0.0078(6) 0.0029(5) -0.0016(5)
N2 0.0408(10) 0.0356(9) 0.0199(8) 0.0082(7) 0.0011(6) -0.0016(6)
C5 0.0355(11) 0.0340(11) 0.0280(9) 0.0034(8) 0.0013(7) 0.0026(7)
N1 0.0575(12) 0.0397(10) 0.0232(8) 0.0145(8) 0.0041(7) -0.0004(6)
C2 0.0405(12) 0.0357(11) 0.0264(9) 0.0050(8) 0.0023(7) 0.0009(7)
C10 0.0426(13) 0.0348(11) 0.0415(11) -0.0006(9) 0.0055(8) -0.0006(8)
C6 0.0402(13) 0.0472(13) 0.0480(12) -0.0050(10) 0.0030(9) -0.0113(9)
C3 0.0385(12) 0.0351(11) 0.0281(10) 0.0043(8) 0.0043(7) -0.0005(7)
C4 0.0397(12) 0.0363(11) 0.0303(10) 0.0037(8) 0.0008(8) 0.0013(7)
C9 0.0541(14) 0.0392(12) 0.0440(12) 0.0029(10) 0.0029(9) -0.0079(9)
C8 0.0447(14) 0.0572(15) 0.0408(12) 0.0130(11) 0.0071(9) -0.0058(10)
C7 0.0388(13) 0.0659(16) 0.0557(13) -0.0033(11) 0.0092(10) -0.0079(11)
C1 0.0327(11) 0.0361(11) 0.0228(10) 0.0010(8) 0.0022(7) 0.0001(7)

loop_
_atom_type_symbol
_atom_type_description
_atom_type_scat_dispersion_real
_atom_type_scat_dispersion_imag
_atom_type_scat_source
C C 0.0033 0.0016 'International Tables Vol C Tables 4.2.6.8 and 6.1.1.4'
H H 0.0000 0.0000 'International Tables Vol C Tables 4.2.6.8 and 6.1.1.4'
O O 0.0106 0.0060 'International Tables Vol C Tables 4.2.6.8 and 6.1.1.4'
N N 0.0061 0.0033 'International Tables Vol C Tables 4.2.6.8 and 6.1.1.4'

loop_
_geom_angle_atom_site_label_1
_geom_angle_atom_site_label_2
_geom_angle_atom_site_label_3
_geom_angle_site_symmetry_1
_geom_angle_site_symmetry_3
_geom_angle
_geom_angle_publ_flag
C1 N2 C2 . . 123.43(14) ?
C1 N2 H2 . . 115.5(12) ?
C2 N2 H2 . . 121.1(12) ?
C10 C5 C6 . . 117.78(17) ?
C10 C5 C4 . . 120.97(17) ?
C6 C5 C4 . . 121.11(17) ?
C1 N1 H1A . . 120.0 ?
C1 N1 H1B . . 120.0 ?
H1A N1 H1B . . 120.0 ?
N2 C2 C3 . . 109.73(13) ?
N2 C2 H2A . . 109.7 ?
C3 C2 H2A . . 109.7 ?
N2 C2 H2B . . 109.7 ?
C3 C2 H2B . . 109.7 ?
H2A C2 H2B . . 108.2 ?
C5 C10 C9 . . 121.23(19) ?
C5 C10 H10 . . 119.4 ?
C9 C10 H10 . . 119.4 ?
C7 C6 C5 . . 121.1(2) ?
C7 C6 H6 . . 119.5 ?
C5 C6 H6 . . 119.5 ?
C2 C3 C4 . . 113.74(14) ?
C2 C3 H3A . . 108.8 ?
C4 C3 H3A . . 108.8 ?
C2 C3 H3B . . 108.8 ?
C4 C3 H3B . . 108.8 ?
H3A C3 H3B . . 107.7 ?
C5 C4 C3 . . 111.07(14) ?
C5 C4 H4A . . 109.4 ?
C3 C4 H4A . . 109.4 ?
C5 C4 H4B . . 109.4 ?
C3 C4 H4B . . 109.4 ?
H4A C4 H4B . . 108.0 ?
C8 C9 C10 . . 120.42(19) ?
C8 C9 H9 . . 119.8 ?
C10 C9 H9 . . 119.8 ?
C9 C8 C7 . . 119.43(18) ?
C9 C8 H8 . . 120.3 ?
C7 C8 H8 . . 120.3 ?
C8 C7 C6 . . 120.1(2) ?
C8 C7 H7 . . 120.0 ?
C6 C7 H7 . . 120.0 ?
O1 C1 N2 . . 121.38(15) ?
O1 C1 N1 . . 121.44(16) ?
N2 C1 N1 . . 117.17(14) ?

loop_
_geom_bond_atom_site_label_1
_geom_bond_atom_site_label_2
_geom_bond_site_symmetry_2
_geom_bond_distance
_geom_bond_publ_flag
O1 C1 . 1.2559(18) ?
N2 C1 . 1.342(2) ?
N2 C2 . 1.450(2) ?
N2 H2 . 0.863(18) ?
C5 C10 . 1.380(3) ?
C5 C6 . 1.388(3) ?
C5 C4 . 1.514(3) ?
N1 C1 . 1.344(2) ?
N1 H1A . 0.8800 ?
N1 H1B . 0.8800 ?
C2 C3 . 1.509(2) ?
C2 H2A . 0.9900 ?
C2 H2B . 0.9900 ?
C10 C9 . 1.386(3) ?
C10 H10 . 0.9500 ?
C6 C7 . 1.387(3) ?
C6 H6 . 0.9500 ?
C3 C4 . 1.525(2) ?
C3 H3A . 0.9900 ?
C3 H3B . 0.9900 ?
C4 H4A . 0.9900 ?
C4 H4B . 0.9900 ?
C9 C8 . 1.367(3) ?
C9 H9 . 0.9500 ?
C8 C7 . 1.379(3) ?
C8 H8 . 0.9500 ?
C7 H7 . 0.9500 ?

loop_
_geom_hbond_atom_site_label_D
_geom_hbond_atom_site_label_H
_geom_hbond_atom_site_label_A
_geom_hbond_site_symmetry_A
_geom_hbond_distance_DH
_geom_hbond_distance_HA
_geom_hbond_distance_DA
_geom_hbond_angle_DHA
N1 H1A O1 3_686 0.88 2.10 2.936(2) 159.3
N1 H1B O1 4_585 0.88 2.09 2.8788(19) 148.4
N2 H2 O1 4_585 0.863(18) 2.127(19) 2.9240(19) 153.2(17)

loop_
_geom_torsion_atom_site_label_1
_geom_torsion_atom_site_label_2
_geom_torsion_atom_site_label_3
_geom_torsion_atom_site_label_4
_geom_torsion_site_symmetry_1
_geom_torsion_site_symmetry_2
_geom_torsion_site_symmetry_3
_geom_torsion_site_symmetry_4
_geom_torsion
_geom_torsion_publ_flag
C1 N2 C2 C3 . . . . -160.22(17) ?
C6 C5 C10 C9 . . . . 0.2(3) ?
C4 C5 C10 C9 . . . . 175.84(17) ?
C10 C5 C6 C7 . . . . 0.2(3) ?
C4 C5 C6 C7 . . . . -175.50(18) ?
N2 C2 C3 C4 . . . . 175.12(15) ?
C10 C5 C4 C3 . . . . -92.9(2) ?
C6 C5 C4 C3 . . . . 82.7(2) ?
C2 C3 C4 C5 . . . . -179.52(16) ?
C5 C10 C9 C8 . . . . -0.6(3) ?
C10 C9 C8 C7 . . . . 0.8(3) ?
C9 C8 C7 C6 . . . . -0.4(3) ?
C5 C6 C7 C8 . . . . 0.0(3) ?
C2 N2 C1 O1 . . . . -2.2(3) ?
C2 N2 C1 N1 . . . . 176.63(16) ?

loop_
_cod_related_entry_id
_cod_related_entry_database
_cod_related_entry_code
1 ChemSpider 184530
